data_4509791
loop_
_publ_author_name
'Zhang, Zuolun'
'Zhang, Yu'
'Yao, Dandan'
'Bi, Hai'
'Javed, Iqbal'
'Fan, Yan'
'Zhang, Hongyu'
'Wang, Yue'

_publ_section_title
;
 Anthracene-Arrangement-Dependent Emissions of Crystals of
 9-Anthrylpyrazole Derivatives
;
_journal_issue 12
_journal_name_full 'Crystal Growth &amp; Design'
_journal_page_first 5069
_journal_paper_doi 10.1021/cg9008569
_journal_volume 9
_journal_year 2009
_chemical_formula_sum 'C40 H26 N4'
_chemical_formula_weight 562.65
_chemical_name_systematic
; 
 ? 
;
_space_group_IT_number 14
_symmetry_cell_setting monoclinic
_symmetry_space_group_name_Hall '-P 2yn'
_symmetry_space_group_name_H-M 'P 1 21/n 1'
_atom_sites_solution_hydrogens geom
_atom_sites_solution_primary direct
_atom_sites_solution_secondary difmap
_audit_creation_method SHELXL-97
_cell_angle_alpha 90.00
_cell_angle_beta 93.00(3)
_cell_angle_gamma 90.00
_cell_formula_units_Z 2
_cell_length_a 8.8701(18)
_cell_length_b 10.946(2)
_cell_length_c 15.512(3)
_cell_measurement_reflns_used 9948
_cell_measurement_temperature 293(2)
_cell_measurement_theta_max 27.46
_cell_measurement_theta_min 3.19
_cell_volume 1504.0(5)
_computing_cell_refinement PROCESS-AUTO
_computing_data_collection PROCESS-AUTO
_computing_data_reduction PROCESS-AUTO
_computing_molecular_graphics 'SHELXS-97 (Sheldrick, 1990)'
_computing_publication_material 'SHELXS-97 (Sheldrick, 1990)'
_computing_structure_refinement 'SHELXL-97 (Sheldrick, 1997)'
_computing_structure_solution 'SHELXS-97 (Sheldrick, 1990)'
_diffrn_ambient_temperature 293(2)
_diffrn_detector_area_resol_mean none
_diffrn_measured_fraction_theta_full 0.990
_diffrn_measured_fraction_theta_max 0.990
_diffrn_measurement_device_type 'Omega scan'
_diffrn_measurement_method 10.0
_diffrn_radiation_monochromator graphite
_diffrn_radiation_source 'fine-focus sealed tube'
_diffrn_radiation_type MoK\a
_diffrn_radiation_wavelength 0.71073
_diffrn_reflns_av_R_equivalents 0.0367
_diffrn_reflns_av_sigmaI/netI 0.0315
_diffrn_reflns_limit_h_max 11
_diffrn_reflns_limit_h_min -11
_diffrn_reflns_limit_k_max 13
_diffrn_reflns_limit_k_min -14
_diffrn_reflns_limit_l_max 20
_diffrn_reflns_limit_l_min -20
_diffrn_reflns_number 13911
_diffrn_reflns_theta_full 27.46
_diffrn_reflns_theta_max 27.46
_diffrn_reflns_theta_min 3.19
_diffrn_standards_decay_% none
_diffrn_standards_interval_count none
_diffrn_standards_interval_time none
_diffrn_standards_number none
_exptl_absorpt_coefficient_mu 0.074
_exptl_absorpt_correction_T_max 0.9908
_exptl_absorpt_correction_T_min 0.9855
_exptl_absorpt_correction_type multi-scan
_exptl_absorpt_process_details
;   
Higash,T(1995) Progrom for Absorption Correcttion.
Rigaku Corporation,Tokyo,Japan. 
;
_exptl_crystal_colour yellow
_exptl_crystal_density_diffrn 1.242
_exptl_crystal_density_meas ?
_exptl_crystal_density_method 'not measured'
_exptl_crystal_description block
_exptl_crystal_F_000 588
_exptl_crystal_size_max 0.20
_exptl_crystal_size_mid 0.17
_exptl_crystal_size_min 0.13
_refine_diff_density_max 0.223
_refine_diff_density_min -0.145
_refine_diff_density_rms 0.034
_refine_ls_extinction_method none
_refine_ls_goodness_of_fit_ref 1.012
_refine_ls_hydrogen_treatment riding
_refine_ls_matrix_type full
_refine_ls_number_parameters 199
_refine_ls_number_reflns 3413
_refine_ls_number_restraints 0
_refine_ls_restrained_S_all 1.012
_refine_ls_R_factor_all 0.0665
_refine_ls_R_factor_gt 0.0437
_refine_ls_shift/su_max 0.000
_refine_ls_shift/su_mean 0.000
_refine_ls_structure_factor_coef Fsqd
_refine_ls_weighting_details 'calc w=1/[\s^2^(Fo^2^)+(0.0500P)^2^+0.2500P] where P=(Fo^2^+2Fc^2^)/3'
_refine_ls_weighting_scheme calc
_refine_ls_wR_factor_gt 0.1032
_refine_ls_wR_factor_ref 0.1119
_reflns_number_gt 2382
_reflns_number_total 3413
_reflns_threshold_expression >2sigma(I)
_cod_data_source_file cg9008569sup1.cif
_cod_data_source_block 3a
_cod_depositor_comments
;
The following automatic conversions were performed:

'_symmetry_cell_setting' value 'Monoclinic' changed to 'monoclinic'
according to /home/saulius/struct/CIF-dictionaries/cif_core.dic
dictionary named 'cif_core.dic' version 2.4.2 from 2011-04-26.

Automatic conversion script
Id: cif_fix_values 1891 2012-01-12 08:04:46Z andrius 

The following automatic conversions were performed:

'_exptl_crystal_density_meas' value 'none' was changed to '?' - the
value is perceived as not measured.

Automatic conversion script
Id: cif_fix_values 3008 2015-01-20 13:52:24Z robertas 
;
_cod_original_sg_symbol_H-M P2(1)/n
_cod_database_code 4509791

loop_
_symmetry_equiv_pos_as_xyz
'x, y, z'
'-x+1/2, y+1/2, -z+1/2'
'-x, -y, -z'
'x-1/2, -y-1/2, z-1/2'

loop_
_atom_site_label
_atom_site_type_symbol
_atom_site_fract_x
_atom_site_fract_y
_atom_site_fract_z
_atom_site_U_iso_or_equiv
_atom_site_adp_type
_atom_site_occupancy
_atom_site_symmetry_multiplicity
_atom_site_calc_flag
_atom_site_refinement_flags
C1 C 0.10313(15) 0.40919(11) 0.13300(8) 0.0335(3) Uani 1 1 d .
C2 C 0.15663(14) 0.51829(12) 0.09688(8) 0.0338(3) Uani 1 1 d .
C3 C 0.30963(16) 0.53478(13) 0.07479(9) 0.0427(4) Uani 1 1 d .
H3 H 0.3781 0.4711 0.0835 0.051 Uiso 1 1 calc R
C4 C 0.35679(18) 0.64189(14) 0.04126(10) 0.0509(4) Uani 1 1 d .
H4 H 0.4573 0.6506 0.0280 0.061 Uiso 1 1 calc R
C5 C 0.25556(19) 0.74074(14) 0.02613(10) 0.0520(4) Uani 1 1 d .
H5 H 0.2893 0.8133 0.0026 0.062 Uiso 1 1 calc R
C6 C 0.11023(18) 0.72909(13) 0.04606(10) 0.0465(4) Uani 1 1 d .
H6 H 0.0442 0.7940 0.0356 0.056 Uiso 1 1 calc R
C7 C 0.05545(15) 0.61916(12) 0.08290(8) 0.0354(3) Uani 1 1 d .
C8 C -0.09328(16) 0.60824(12) 0.10638(9) 0.0401(3) Uani 1 1 d .
H8 H -0.1590 0.6735 0.0964 0.048 Uiso 1 1 calc R
C9 C -0.14647(15) 0.50283(13) 0.14416(9) 0.0372(3) Uani 1 1 d .
C10 C -0.29814(17) 0.49405(15) 0.16946(11) 0.0507(4) Uani 1 1 d .
H10 H -0.3622 0.5609 0.1618 0.061 Uiso 1 1 calc R
C11 C -0.35064(18) 0.39048(17) 0.20439(12) 0.0602(5) Uani 1 1 d .
H11 H -0.4495 0.3869 0.2215 0.072 Uiso 1 1 calc R
C12 C -0.25561(19) 0.28774(16) 0.21490(12) 0.0577(4) Uani 1 1 d .
H12 H -0.2933 0.2159 0.2374 0.069 Uiso 1 1 calc R
C13 C -0.11012(18) 0.29230(14) 0.19259(10) 0.0479(4) Uani 1 1 d .
H13 H -0.0496 0.2234 0.2004 0.057 Uiso 1 1 calc R
C14 C -0.04765(15) 0.40048(12) 0.15744(8) 0.0351(3) Uani 1 1 d .
C15 C 0.20412(16) 0.30168(12) 0.14491(9) 0.0365(3) Uani 1 1 d .
C16 C 0.25002(18) 0.24131(14) 0.22152(10) 0.0480(4) Uani 1 1 d .
H16 H 0.2241 0.2606 0.2772 0.058 Uiso 1 1 calc R
C17 C 0.34078(18) 0.14830(14) 0.19718(9) 0.0476(4) Uani 1 1 d .
H17 H 0.3893 0.0915 0.2335 0.057 Uiso 1 1 calc R
C18 C 0.42446(15) 0.07602(11) 0.05465(9) 0.0353(3) Uani 1 1 d .
C19 C 0.53488(16) -0.00293(13) 0.08802(9) 0.0418(3) Uani 1 1 d .
H19 H 0.5583 -0.0052 0.1471 0.050 Uiso 1 1 calc R
C20 C 0.38986(16) 0.07836(12) -0.03298(9) 0.0411(3) Uani 1 1 d .
H20 H 0.3154 0.1310 -0.0553 0.049 Uiso 1 1 calc R
N1 N 0.34709(13) 0.15407(10) 0.11050(7) 0.0378(3) Uani 1 1 d .
N2 N 0.26291(13) 0.24872(10) 0.07676(7) 0.0381(3) Uani 1 1 d .

loop_
_atom_site_aniso_label
_atom_site_aniso_U_11
_atom_site_aniso_U_22
_atom_site_aniso_U_33
_atom_site_aniso_U_23
_atom_site_aniso_U_13
_atom_site_aniso_U_12
C1 0.0390(7) 0.0339(7) 0.0278(7) -0.0041(5) 0.0045(5) 0.0046(6)
C2 0.0381(7) 0.0358(7) 0.0276(7) -0.0043(5) 0.0034(5) 0.0013(6)
C3 0.0418(8) 0.0442(8) 0.0427(9) -0.0039(6) 0.0079(6) 0.0023(7)
C4 0.0466(9) 0.0561(10) 0.0510(10) -0.0006(7) 0.0130(7) -0.0100(8)
C5 0.0622(10) 0.0460(9) 0.0478(9) 0.0068(7) 0.0046(8) -0.0151(8)
C6 0.0557(9) 0.0379(8) 0.0454(9) 0.0047(6) -0.0014(7) 0.0000(7)
C7 0.0423(7) 0.0346(7) 0.0290(7) -0.0016(5) -0.0002(6) 0.0011(6)
C8 0.0413(7) 0.0391(7) 0.0398(8) -0.0003(6) -0.0007(6) 0.0093(6)
C9 0.0370(7) 0.0422(7) 0.0323(7) -0.0038(6) 0.0013(5) 0.0027(6)
C10 0.0365(8) 0.0591(10) 0.0567(10) -0.0016(8) 0.0046(7) 0.0052(7)
C11 0.0395(9) 0.0791(12) 0.0632(11) 0.0061(9) 0.0142(8) -0.0045(9)
C12 0.0531(10) 0.0612(10) 0.0600(11) 0.0142(8) 0.0130(8) -0.0107(9)
C13 0.0515(9) 0.0445(8) 0.0482(9) 0.0061(6) 0.0090(7) -0.0015(7)
C14 0.0387(7) 0.0365(7) 0.0302(7) -0.0021(5) 0.0042(5) 0.0011(6)
C15 0.0403(7) 0.0350(7) 0.0348(7) -0.0014(5) 0.0062(6) 0.0038(6)
C16 0.0606(10) 0.0526(9) 0.0317(8) 0.0029(6) 0.0100(7) 0.0178(8)
C17 0.0605(9) 0.0500(9) 0.0327(8) 0.0092(6) 0.0064(7) 0.0175(8)
C18 0.0413(7) 0.0293(6) 0.0358(7) 0.0014(5) 0.0062(6) 0.0057(6)
C19 0.0507(8) 0.0420(8) 0.0326(7) 0.0019(6) 0.0021(6) 0.0116(7)
C20 0.0469(8) 0.0381(7) 0.0384(8) 0.0039(6) 0.0022(6) 0.0141(7)
N1 0.0465(7) 0.0339(6) 0.0332(6) 0.0034(5) 0.0057(5) 0.0121(5)
N2 0.0462(7) 0.0350(6) 0.0333(6) 0.0031(5) 0.0048(5) 0.0126(5)

loop_
_atom_type_symbol
_atom_type_description
_atom_type_scat_dispersion_real
_atom_type_scat_dispersion_imag
_atom_type_scat_source
C C 0.0033 0.0016 'International Tables Vol C Tables 4.2.6.8 and 6.1.1.4'
H H 0.0000 0.0000 'International Tables Vol C Tables 4.2.6.8 and 6.1.1.4'
N N 0.0061 0.0033 'International Tables Vol C Tables 4.2.6.8 and 6.1.1.4'

loop_
_geom_angle_atom_site_label_1
_geom_angle_atom_site_label_2
_geom_angle_atom_site_label_3
_geom_angle
_geom_angle_site_symmetry_1
_geom_angle_site_symmetry_3
C2 C1 C14 120.42(12) . .
C2 C1 C15 120.44(12) . .
C14 C1 C15 119.13(11) . .
C1 C2 C3 123.05(12) . .
C1 C2 C7 119.42(12) . .
C3 C2 C7 117.52(12) . .
C4 C3 C2 121.11(14) . .
C3 C4 C5 121.16(14) . .
C6 C5 C4 119.67(14) . .
C5 C6 C7 121.41(14) . .
C8 C7 C6 121.60(13) . .
C8 C7 C2 119.29(12) . .
C6 C7 C2 119.11(13) . .
C9 C8 C7 121.98(13) . .
C8 C9 C10 121.29(13) . .
C8 C9 C14 119.50(12) . .
C10 C9 C14 119.20(13) . .
C11 C10 C9 121.20(15) . .
C10 C11 C12 119.98(14) . .
C13 C12 C11 120.86(15) . .
C12 C13 C14 121.48(15) . .
C1 C14 C13 123.40(13) . .
C1 C14 C9 119.35(12) . .
C13 C14 C9 117.22(12) . .
N2 C15 C16 111.00(12) . .
N2 C15 C1 120.25(12) . .
C16 C15 C1 128.75(12) . .
C17 C16 C15 105.48(13) . .
N1 C17 C16 107.26(12) . .
C20 C18 C19 119.76(12) . .
C20 C18 N1 120.08(12) . .
C19 C18 N1 120.15(12) . .
C20 C19 C18 119.73(13) 3_655 .
C18 C20 C19 120.51(12) . 3_655
C17 N1 N2 111.52(11) . .
C17 N1 C18 128.79(11) . .
N2 N1 C18 119.68(10) . .
C15 N2 N1 104.74(11) . .

loop_
_geom_bond_atom_site_label_1
_geom_bond_atom_site_label_2
_geom_bond_distance
_geom_bond_site_symmetry_2
C1 C2 1.4118(18) .
C1 C14 1.4123(18) .
C1 C15 1.4846(18) .
C2 C3 1.4284(19) .
C2 C7 1.4321(18) .
C3 C4 1.358(2) .
C4 C5 1.418(2) .
C5 C6 1.347(2) .
C6 C7 1.4282(19) .
C7 C8 1.392(2) .
C8 C9 1.3879(19) .
C9 C10 1.424(2) .
C9 C14 1.4308(19) .
C10 C11 1.350(2) .
C11 C12 1.410(2) .
C12 C13 1.354(2) .
C13 C14 1.4276(19) .
C15 N2 1.3353(17) .
C15 C16 1.401(2) .
C16 C17 1.363(2) .
C17 N1 1.3502(18) .
C18 C20 1.378(2) .
C18 C19 1.3859(18) .
C18 N1 1.4190(16) .
C19 C20 1.3841(19) 3_655
C20 C19 1.3841(19) 3_655
N1 N2 1.3652(15) .
